data_1537557
loop_
_publ_author_name
'Krotova, O.D.'
'Sorokina, N.I.'
'Verin, I.A.'
'Voronkova, V.I.'
'Yanovskii, V.K.'
'Simonov, V.I.'

_publ_section_title
;
 Structure and properties of single crystals of tin-doped potassium
 titanyl phosphate
;
_journal_name_full Kristallografiya
_journal_page_first 992
_journal_page_last 999
_journal_volume 48
_journal_year 2003
_chemical_formula_sum 'K O5 P Sn0.53 Ti0.47'
_chemical_name_systematic 'K ((Ti0.47 Sn0.53) O) (P O4)'
_space_group_IT_number 33
_symmetry_space_group_name_Hall 'P 2c -2n'
_symmetry_space_group_name_H-M 'P n a 21'
_cell_angle_alpha 90
_cell_angle_beta 90
_cell_angle_gamma 90
_cell_formula_units_Z 8
_cell_length_a 12.993
_cell_length_b 6.471
_cell_length_c 10.661
_cell_volume 896.352
_citation_journal_id_ASTM KRISAJ
_cod_data_source_file Krotova_KRISAJ_2003_479.cif
_cod_data_source_block K1O5P1Sn0.53Ti0.47
_cod_original_cell_volume 896.3524
_cod_original_formula_sum 'K1 O5 P1 Sn0.53 Ti0.47'
_cod_database_code 1537557

loop_
_symmetry_equiv_pos_as_xyz
x,y,z
-x,-y,z+1/2
-x+1/2,y+1/2,z+1/2
x+1/2,-y+1/2,z

loop_
_atom_site_label
_atom_site_type_symbol
_atom_site_fract_x
_atom_site_fract_y
_atom_site_fract_z
_atom_site_occupancy
_atom_site_U_iso_or_equiv
Ti2 Ti+4 0.24624 0.2565 0.248 0.304 0.0
O5 O-2 0.1095 0.3144 0.5288 1 0.0
O3 O-2 0.4035 0.2017 0.2732 1 0.0
Sn1 Sn+4 0.37208 0.4998 0 0.355 0.0
O8 O-2 0.2508 0.4683 0.3922 1 0.0
O7 O-2 0.2501 0.5302 0.6178 1 0.0
O9 O-2 0.2287 0.0405 0.379 1 0.0
Sn2 Sn+4 0.24624 0.2565 0.248 0.696 0.0
K1 K+1 0.1059 0.6982 0.0602 1 0.0
O4 O-2 0.5914 0.1968 0.2307 1 0.0
O6 O-2 0.1103 0.6926 0.4822 1 0.0
O10 O-2 0.2265 -0.0241 0.6326 1 0.0
P1 P+5 0.49907 0.3403 0.2536 1 0.0
O2 O-2 0.5117 0.4704 0.3733 1 0.0
K2 K+1 0.3791 0.7806 0.3063 1 0.0
P2 P+5 0.17842 0.503 0.5038 1 0.0
O1 O-2 0.4841 0.4881 0.1425 1 0.0
Ti1 Ti+4 0.37208 0.4998 0 0.645 0.0
